data_2019272
loop_
_publ_author_name
'Hennings, Erik'
'Schmidt, Horst'
'Voigt, Wolfgang'

_publ_section_title
;
 Crystal structures of hydrates of simple inorganic salts. I. Water-rich
 magnesium halide hydrates MgCl~2~&#x00B7;8H~2~O, MgCl~2~&#x00B7;12H~2~O,
 MgBr~2~&#x00B7;6H~2~O, MgBr~2~&#x00B7;9H~2~O, MgI~2~&#x00B7;8H~2~O and
 MgI~2~&#x00B7;9H~2~O
;
_journal_coeditor_code QS3030
_journal_issue 11
_journal_name_full 'Acta Crystallographica Section C'
_journal_page_first 1292
_journal_page_last 1300
_journal_paper_doi 10.1107/S0108270113028138
_journal_volume 69
_journal_year 2013
_chemical_formula_iupac 'Mg I2 , 9H2 O'
_chemical_formula_moiety 'Mg I2, 9(H2 O)'
_chemical_formula_sum 'H18 I2 Mg O9'
_chemical_formula_weight 440.25
_chemical_name_common 'magnesium iodide nonahydrate'
_chemical_name_systematic
;
Magnesium diiodide nonahydrate
;
_space_group_crystal_system monoclinic
_space_group_IT_number 14
_space_group_name_Hall '-P 2ybc'
_space_group_name_H-M_alt 'P 1 21/c 1'
_symmetry_space_group_name_Hall '-P 2ybc'
_symmetry_space_group_name_H-M 'P 1 21/c 1'
_atom_sites_solution_hydrogens difmap
_audit_creation_method SHELXL-2012
_cell_angle_alpha 90
_cell_angle_beta 125.447(6)
_cell_angle_gamma 90
_cell_formula_units_Z 4
_cell_length_a 15.0768(13)
_cell_length_b 6.6334(3)
_cell_length_c 16.7964(15)
_cell_measurement_reflns_used 40178
_cell_measurement_temperature 200
_cell_measurement_theta_max 29.63
_cell_measurement_theta_min 1.77
_cell_volume 1368.5(2)
_computing_cell_refinement 'X-AREA (Stoe & Cie, 2009)'
_computing_data_collection 'X-AREA (Stoe & Cie, 2009)'
_computing_data_reduction 'X-RED (Stoe & Cie, 2009)'
_computing_molecular_graphics 'DIAMOND (Brandenburg, 2006)'
_computing_publication_material 'publCIF (Westrip, 2010)'
_computing_structure_refinement 'SHELXL2012 (Sheldrick, 2008)'
_computing_structure_solution 'SHELXS97 (Sheldrick, 2008)'
_diffrn_ambient_temperature 200
_diffrn_detector_area_resol_mean 6.67
_diffrn_measured_fraction_theta_full 0.994
_diffrn_measured_fraction_theta_max 0.975
_diffrn_measurement_device_type 'Stoe IPDS 2'
_diffrn_measurement_method 'rotation method'
_diffrn_radiation_monochromator graphite
_diffrn_radiation_source 'fine-focus sealed tube'
_diffrn_radiation_type MoK\a
_diffrn_radiation_wavelength 0.71073
_diffrn_reflns_av_R_equivalents 0.0919
_diffrn_reflns_av_sigmaI/netI 0.0060
_diffrn_reflns_limit_h_max 20
_diffrn_reflns_limit_h_min -20
_diffrn_reflns_limit_k_max 9
_diffrn_reflns_limit_k_min -9
_diffrn_reflns_limit_l_max 20
_diffrn_reflns_limit_l_min -20
_diffrn_reflns_number 3766
_diffrn_reflns_theta_full 25.242
_diffrn_reflns_theta_max 29.371
_diffrn_reflns_theta_min 1.658
_exptl_absorpt_coefficient_mu 4.656
_exptl_absorpt_correction_T_max 0.6020
_exptl_absorpt_correction_T_min 0.3157
_exptl_absorpt_correction_type integration
_exptl_absorpt_process_details '(Coppens, 1970)'
_exptl_crystal_colour colourless
_exptl_crystal_density_diffrn 2.137
_exptl_crystal_F_000 832
_exptl_crystal_size_max 0.318
_exptl_crystal_size_mid 0.2135
_exptl_crystal_size_min 0.109
_refine_diff_density_max 0.803
_refine_diff_density_min -1.738
_refine_ls_extinction_method none
_refine_ls_goodness_of_fit_ref 1.020
_refine_ls_hydrogen_treatment refall
_refine_ls_matrix_type full
_refine_ls_number_parameters 181
_refine_ls_number_reflns 3673
_refine_ls_number_restraints 27
_refine_ls_restrained_S_all 1.017
_refine_ls_R_factor_all 0.0353
_refine_ls_R_factor_gt 0.0289
_refine_ls_shift/su_max 0.001
_refine_ls_shift/su_mean 0.000
_refine_ls_structure_factor_coef Fsqd
_refine_ls_weighting_details 'w = 1/[\s^2^(Fo^2^)+(0.0653P)^2^+1.5180P] where P=(Fo^2^+2Fc^2^)/3'
_refine_ls_weighting_scheme calc
_refine_ls_wR_factor_gt 0.0954
_refine_ls_wR_factor_ref 0.0998
_reflns_number_gt 2970
_reflns_number_total 3766
_reflns_threshold_expression I>2\s(I)
_cod_data_source_file qs3030.cif
_cod_data_source_block MgI2_9H2O
_cod_database_code 2019272
_shelx_space_group_comment
;
The symmetry employed for this shelxl refinement is uniquely defined
by the following loop, which should always be used as a source of
symmetry information in preference to the above space-group names.
They are only intended as comments.
;
_shelxl_version_number .000002012

loop_
_space_group_symop_operation_xyz
'x, y, z'
'-x, y+1/2, -z+1/2'
'-x, -y, -z'
'x, -y-1/2, z-1/2'

loop_
_atom_site_type_symbol
_atom_site_label
_atom_site_fract_x
_atom_site_fract_y
_atom_site_fract_z
_atom_site_U_iso_or_equiv
_atom_site_adp_type
_atom_site_calc_flag
_atom_site_occupancy
Mg Mg1 0.25042(9) 0.26358(14) 0.37605(7) 0.0171(2) Uani d 1
I I1 0.43196(2) 0.77324(3) 0.28956(2) 0.02624(9) Uani d 1
I I2 0.06797(2) 0.76276(3) 0.45929(2) 0.02680(9) Uani d 1
O O4 0.2591(2) -0.0190(4) 0.42848(18) 0.0284(5) Uani d 1
O O5 0.2568(2) 0.3903(4) 0.49418(16) 0.0273(4) Uani d 1
O O1 0.24242(19) 0.1333(4) 0.25825(16) 0.0267(4) Uani d 1
O O6 0.4160(2) 0.2757(4) 0.4585(2) 0.0337(6) Uani d 1
O O7 0.0760(3) 0.7795(4) 0.1764(2) 0.0331(6) Uani d 1
O O3 0.0844(2) 0.2529(4) 0.2943(2) 0.0333(6) Uani d 1
O O9 0.5757(3) 0.2660(4) 0.4278(2) 0.0320(6) Uani d 1
O O8 0.2567(2) 0.3630(4) 0.12752(17) 0.0337(5) Uani d 1
O O2 0.2434(2) 0.5451(4) 0.32340(18) 0.0298(5) Uani d 1
H H6A 0.437(4) 0.255(6) 0.5152(14) 0.032(13) Uiso d 1
H H3A 0.065(4) 0.245(7) 0.2374(16) 0.044(16) Uiso d 1
H H2A 0.188(2) 0.579(11) 0.271(3) 0.12(3) Uiso d 1
H H3B 0.029(3) 0.269(9) 0.292(4) 0.08(3) Uiso d 1
H H6B 0.470(3) 0.270(10) 0.457(4) 0.09(3) Uiso d 1
H H4B 0.316(2) -0.070(10) 0.474(4) 0.12(3) Uiso d 1
H H5B 0.274(4) 0.314(6) 0.539(3) 0.061(17) Uiso d 1
H H1B 0.289(3) 0.049(5) 0.272(3) 0.056(15) Uiso d 1
H H2B 0.295(2) 0.598(7) 0.327(3) 0.055(15) Uiso d 1
H H4A 0.209(2) -0.067(7) 0.429(3) 0.048(13) Uiso d 1
H H5A 0.209(3) 0.466(7) 0.486(4) 0.072(18) Uiso d 1
H H1A 0.237(4) 0.208(6) 0.217(3) 0.048(15) Uiso d 1
H H9A 0.557(6) 0.226(7) 0.374(2) 0.060(19) Uiso d 1
H H8A 0.210(3) 0.442(6) 0.088(3) 0.08(2) Uiso d 1
H H7A 0.056(5) 0.737(6) 0.122(2) 0.047(17) Uiso d 1
H H7B 0.100(5) 0.893(4) 0.182(4) 0.09(2) Uiso d 1
H H8B 0.311(3) 0.427(7) 0.168(3) 0.10(3) Uiso d 1
H H9B 0.608(7) 0.373(7) 0.438(5) 0.15(4) Uiso d 1

loop_
_atom_site_aniso_label
_atom_site_aniso_U_11
_atom_site_aniso_U_22
_atom_site_aniso_U_33
_atom_site_aniso_U_12
_atom_site_aniso_U_13
_atom_site_aniso_U_23
Mg1 0.0156(5) 0.0218(5) 0.0176(5) 0.0018(3) 0.0117(4) 0.0021(3)
I1 0.02866(15) 0.03045(13) 0.02467(14) 0.00168(7) 0.01836(12) 0.00029(7)
I2 0.02861(16) 0.03133(13) 0.02533(15) -0.00173(7) 0.01843(13) -0.00265(7)
O4 0.0305(11) 0.0256(10) 0.0355(12) 0.0041(9) 0.0229(10) 0.0095(9)
O5 0.0363(12) 0.0278(11) 0.0258(10) 0.0068(9) 0.0227(10) 0.0043(8)
O1 0.0366(12) 0.0270(11) 0.0260(10) 0.0086(9) 0.0236(10) 0.0054(8)
O6 0.0195(13) 0.0593(17) 0.0247(12) 0.0010(10) 0.0142(11) 0.0034(10)
O7 0.0371(16) 0.0369(14) 0.0366(15) 0.0090(10) 0.0278(13) 0.0094(10)
O3 0.0198(14) 0.0584(18) 0.0266(13) 0.0025(9) 0.0163(12) 0.0014(9)
O9 0.0331(15) 0.0387(14) 0.0345(15) 0.0083(9) 0.0256(13) 0.0074(9)
O8 0.0478(15) 0.0293(12) 0.0267(11) 0.0000(11) 0.0232(11) 0.0020(9)
O2 0.0318(12) 0.0262(11) 0.0371(12) 0.0037(9) 0.0233(11) 0.0098(9)

loop_
_atom_type_symbol
_atom_type_description
_atom_type_scat_dispersion_real
_atom_type_scat_dispersion_imag
_atom_type_scat_source
Mg Mg 0.0486 0.0363 'International Tables Vol C Tables 4.2.6.8 and 6.1.1.4'
I I -0.4742 1.8119 'International Tables Vol C Tables 4.2.6.8 and 6.1.1.4'
O O 0.0106 0.0060 'International Tables Vol C Tables 4.2.6.8 and 6.1.1.4'
H H 0.0000 0.0000 'International Tables Vol C Tables 4.2.6.8 and 6.1.1.4'

loop_
_geom_angle_atom_site_label_1
_geom_angle_atom_site_label_2
_geom_angle_atom_site_label_3
_geom_angle
O6 Mg1 O3 179.49(12)
O6 Mg1 O2 89.62(11)
O3 Mg1 O2 90.29(11)
O6 Mg1 O4 89.81(11)
O3 Mg1 O4 90.27(11)
O2 Mg1 O4 179.23(10)
O6 Mg1 O1 91.99(11)
O3 Mg1 O1 88.51(11)
O2 Mg1 O1 90.46(10)
O4 Mg1 O1 89.03(10)
O6 Mg1 O5 88.61(11)
O3 Mg1 O5 90.88(11)
O2 Mg1 O5 90.33(10)
O4 Mg1 O5 90.19(10)
O1 Mg1 O5 179.01(10)

loop_
_geom_bond_atom_site_label_1
_geom_bond_atom_site_label_2
_geom_bond_distance
Mg1 O6 2.036(3)
Mg1 O3 2.042(3)
Mg1 O2 2.042(2)
Mg1 O4 2.043(2)
Mg1 O1 2.097(2)
Mg1 O5 2.105(2)

loop_
_geom_hbond_atom_site_label_D
_geom_hbond_atom_site_label_H
_geom_hbond_atom_site_label_A
_geom_hbond_site_symmetry_A
_geom_hbond_distance_DH
_geom_hbond_distance_HA
_geom_hbond_distance_DA
_geom_hbond_angle_DHA
O9 H9B O5 3_666 0.822(10) 2.28(3) 3.075(4) 162(8)
O8 H8B I1 . 0.820(10) 2.91(3) 3.668(3) 156(5)
O7 H7B O1 1_565 0.820(10) 2.36(3) 3.113(4) 152(6)
O7 H7B I2 2 0.820(10) 3.33(6) 3.800(3) 120(5)
O7 H7A I2 4_575 0.823(10) 2.85(3) 3.589(3) 151(5)
O8 H8A I2 4_575 0.816(10) 2.781(12) 3.594(3) 175(5)
O9 H9A I1 2_645 0.820(10) 2.87(3) 3.586(3) 148(5)
O1 H1A O8 . 0.821(10) 1.976(16) 2.781(3) 167(5)
O5 H5A I2 . 0.817(10) 2.741(12) 3.552(2) 172(5)
O4 H4A I2 1_545 0.819(10) 2.708(13) 3.520(2) 171(4)
O2 H2B I1 . 0.818(10) 2.747(16) 3.545(2) 165(4)
O1 H1B I1 1_545 0.818(10) 2.711(13) 3.522(2) 172(4)
O5 H5B O8 4_566 0.818(10) 2.02(2) 2.800(3) 159(5)
O4 H4B O9 3_656 0.821(10) 1.99(2) 2.782(4) 163(6)
O6 H6B O9 . 0.821(10) 1.930(14) 2.739(4) 169(5)
O3 H3B O7 2_545 0.820(10) 1.943(18) 2.739(4) 163(6)
O2 H2A O7 . 0.821(10) 2.01(4) 2.767(4) 154(8)
O3 H3A I2 2_545 0.824(10) 2.70(2) 3.475(3) 158(5)
O6 H6A I1 3_666 0.822(10) 2.68(2) 3.467(3) 161(5)
O6 H6A I1 3_666 0.822(10) 2.68(2) 3.467(3) 161(5)
O3 H3A I2 2_545 0.824(10) 2.70(2) 3.475(3) 158(5)
O2 H2A O7 . 0.821(10) 2.01(4) 2.767(4) 154(8)
O3 H3B O7 2_545 0.820(10) 1.943(18) 2.739(4) 163(6)
O6 H6B O9 . 0.821(10) 1.930(14) 2.739(4) 169(5)
O4 H4B O9 3_656 0.821(10) 1.99(2) 2.782(4) 163(6)
O5 H5B O8 4_566 0.818(10) 2.02(2) 2.800(3) 159(5)
O1 H1B I1 1_545 0.818(10) 2.711(13) 3.522(2) 172(4)
O2 H2B I1 . 0.818(10) 2.747(16) 3.545(2) 165(4)
O4 H4A I2 1_545 0.819(10) 2.708(13) 3.520(2) 171(4)
O5 H5A I2 . 0.817(10) 2.741(12) 3.552(2) 172(5)
O1 H1A O8 . 0.821(10) 1.976(16) 2.781(3) 167(5)
O9 H9A I1 2_645 0.820(10) 2.87(3) 3.586(3) 148(5)
O8 H8A I2 4_575 0.816(10) 2.781(12) 3.594(3) 175(5)
O7 H7A I2 4_575 0.823(10) 2.85(3) 3.589(3) 151(5)
O7 H7B I2 2 0.820(10) 3.33(6) 3.800(3) 120(5)
O7 H7B O1 1_565 0.820(10) 2.36(3) 3.113(4) 152(6)
O8 H8B I1 . 0.820(10) 2.91(3) 3.668(3) 156(5)
O9 H9B O5 3_666 0.822(10) 2.28(3) 3.075(4) 162(8)
